data_1540328
loop_
_publ_author_name
'Kripyakevich, P.I.'
'Yarmolyuk, Ya.P.'

_publ_section_title
;
 Crystal structure of the C-phase V2 (Co0.57 Si0.43)3 - new example of the
 structure of Zr4 Al3 - Mg Zn2 homologous series
;
_journal_name_full
;
Dopovidi Akademii Nauk Ukrains'koi RSR, Seriya A: Fiziko-Tekhnichni ta 
Matematichni Nauki
;
_journal_page_first 948
_journal_page_last 950
_journal_volume 32
_journal_year 1970
_chemical_formula_sum 'Co17.1 Si12.9 V20'
_chemical_name_systematic 'Co17.1 V20 Si12.9'
_space_group_IT_number 12
_symmetry_space_group_name_Hall '-C 2y'
_symmetry_space_group_name_H-M 'C 1 2/m 1'
_cell_angle_alpha 90
_cell_angle_beta 155
_cell_angle_gamma 90
_cell_formula_units_Z 1
_cell_length_a 17.17
_cell_length_b 4.66
_cell_length_c 17.62
_cell_volume 595.814
_citation_journal_id_ASTM DUKABM
_cod_data_source_file Kripyakevich_DUKABM_1970_1279.cif
_cod_data_source_block Co17.1Si12.9V20
_cod_original_cell_volume 595.8135
_cod_database_code 1540328

loop_
_symmetry_equiv_pos_as_xyz
x,y,z
-x,y,-z
-x,-y,-z
x,-y,z
x+1/2,y+1/2,z
-x+1/2,y+1/2,-z
-x+1/2,-y+1/2,-z
x+1/2,-y+1/2,z

loop_
_atom_site_label
_atom_site_type_symbol
_atom_site_fract_x
_atom_site_fract_y
_atom_site_fract_z
_atom_site_occupancy
_atom_site_U_iso_or_equiv
Co1 Co 0 0 0.5 0.57 0.0
Si6 Si 0.393 0.25 0.305 0.43 0.0
Si1 Si 0 0 0.5 0.43 0.0
Co6 Co 0.393 0.25 0.305 0.57 0.0
V2 V 0.646 0 0.438 1 0.0
Si3 Si 0.831 0 0.457 0.43 0.0
V5 V 0.088 0 0.019 1 0.0
Si5 Si 0.934 0.25 0.774 0.43 0.0
Co5 Co 0.934 0.25 0.774 0.57 0.0
Co3 Co 0.831 0 0.457 0.57 0.0
Co4 Co 0.333 0 0.958 0.57 0.0
Si2 Si 0.02 0 0.733 0.43 0.0
V4 V 0.656 0 0.183 1 0.0
V3 V 0.276 0 0.068 1 0.0
V1 V 0.681 0 0.633 1 0.0
Co2 Co 0.02 0 0.733 0.57 0.0
Si4 Si 0.333 0 0.958 0.43 0.0
